data_7012605
loop_
_publ_author_name
'Bickley, Jamie F.'
'Bonar-Law, Richard'
'Lawson, Gavin T.'
'Richards, Philip I.'
'Rivals, Frederic'
'Steiner, Alexander'
'Zacchini, Stefano'

_publ_section_title
;
 Supramolecular variations on a molecular theme: the structural
 diversity of phosphazenes (RNH)6P3N3 in the solid state
;
_journal_issue 7
_journal_name_full 'Dalton Transactions'
_journal_page_first 1235
_journal_paper_doi 10.1039/b212308h
_journal_year 2003
_chemical_formula_sum 'C18 H24 N9 P3'
_chemical_formula_weight 459.37
_chemical_name_systematic
; 
? 
;
_space_group_IT_number 14
_symmetry_cell_setting monoclinic
_symmetry_space_group_name_Hall '-P 2yn'
_symmetry_space_group_name_H-M 'P 1 21/n 1'
_atom_sites_solution_hydrogens geom
_atom_sites_solution_primary direct
_atom_sites_solution_secondary difmap
_audit_creation_method SHELXL-97
_cell_angle_alpha 90.00
_cell_angle_beta 101.712(3)
_cell_angle_gamma 90.00
_cell_formula_units_Z 4
_cell_length_a 13.3518(16)
_cell_length_b 7.3886(9)
_cell_length_c 22.943(3)
_cell_measurement_temperature 150(2)
_cell_volume 2216.2(5)
_computing_structure_refinement 'SHELXL-97 (Sheldrick, 1997)'
_computing_structure_solution 'SHELXS-97 (Sheldrick, 1990)'
_diffrn_ambient_temperature 150(2)
_diffrn_measured_fraction_theta_full 0.929
_diffrn_measured_fraction_theta_max 0.929
_diffrn_measurement_device_type 'Bruker-AXS Smart Apex CCD'
_diffrn_radiation_monochromator graphite
_diffrn_radiation_source 'fine-focus sealed tube'
_diffrn_radiation_type MoK\a
_diffrn_radiation_wavelength 0.71073
_diffrn_reflns_av_R_equivalents 0.0373
_diffrn_reflns_av_sigmaI/netI 0.0496
_diffrn_reflns_limit_h_max 17
_diffrn_reflns_limit_h_min -14
_diffrn_reflns_limit_k_max 7
_diffrn_reflns_limit_k_min -9
_diffrn_reflns_limit_l_max 29
_diffrn_reflns_limit_l_min -30
_diffrn_reflns_number 13224
_diffrn_reflns_theta_full 28.29
_diffrn_reflns_theta_max 28.29
_diffrn_reflns_theta_min 1.64
_exptl_absorpt_coefficient_mu 0.294
_exptl_absorpt_correction_type 'not applied'
_exptl_crystal_colour colourless
_exptl_crystal_density_diffrn 1.377
_exptl_crystal_density_method 'not measured'
_exptl_crystal_description plate
_exptl_crystal_F_000 960
_exptl_crystal_size_max 0.45
_exptl_crystal_size_mid 0.40
_exptl_crystal_size_min 0.20
_refine_diff_density_max 0.470
_refine_diff_density_min -0.201
_refine_diff_density_rms 0.066
_refine_ls_extinction_method none
_refine_ls_goodness_of_fit_ref 0.945
_refine_ls_hydrogen_treatment mixed
_refine_ls_matrix_type full
_refine_ls_number_parameters 289
_refine_ls_number_reflns 5119
_refine_ls_number_restraints 15
_refine_ls_restrained_S_all 0.945
_refine_ls_R_factor_all 0.0527
_refine_ls_R_factor_gt 0.0360
_refine_ls_shift/su_max 0.001
_refine_ls_shift/su_mean 0.000
_refine_ls_structure_factor_coef Fsqd
_refine_ls_weighting_details 'calc w=1/[\s^2^(Fo^2^)+(0.0458P)^2^+0.0000P] where P=(Fo^2^+2Fc^2^)/3'
_refine_ls_weighting_scheme calc
_refine_ls_wR_factor_gt 0.0818
_refine_ls_wR_factor_ref 0.0867
_reflns_number_gt 3799
_reflns_number_total 5119
_reflns_threshold_expression >2sigma(I)
_cod_data_source_file b212308h.txt
_cod_data_source_block P11
_cod_depositor_comments
;
The following automatic conversions were performed:
'_symmetry_cell_setting' value 'Monoclinic' changed to 'monoclinic'
according to '/home/saulius/struct/CIF-dictionaries/cif_core.dic'
dictionary named 'cif_core.dic' version 2.4.1 from 2010-06-29.

Automatic conversion script
Id: cif_fix_enum 1527 2010-12-29 10:47:43Z saulius 
;
_cod_original_sg_symbol_H-M P2(1)/n
_cod_database_code 7012605

loop_
_symmetry_equiv_pos_as_xyz
'x, y, z'
'-x+1/2, y+1/2, -z+1/2'
'-x, -y, -z'
'x-1/2, -y-1/2, z-1/2'

loop_
_atom_site_label
_atom_site_type_symbol
_atom_site_fract_x
_atom_site_fract_y
_atom_site_fract_z
_atom_site_U_iso_or_equiv
_atom_site_adp_type
_atom_site_occupancy
_atom_site_symmetry_multiplicity
_atom_site_calc_flag
_atom_site_refinement_flags
_atom_site_disorder_assembly
_atom_site_disorder_group
N1 N 0.34037(10) 1.05451(19) 0.45911(6) 0.0191(3) Uani 1 1 d . . .
P1 P 0.34764(3) 0.84699(6) 0.478996(18) 0.01694(11) Uani 1 1 d . . .
N2 N 0.14591(10) 1.08346(18) 0.47349(6) 0.0197(3) Uani 1 1 d . . .
P2 P 0.24181(3) 1.18109(6) 0.454989(19) 0.01856(11) Uani 1 1 d . . .
N3 N 0.24510(10) 0.76274(19) 0.49325(6) 0.0188(3) Uani 1 1 d . . .
P3 P 0.15173(3) 0.88605(6) 0.503146(19) 0.01757(11) Uani 1 1 d . . .
N10 N 0.44036(11) 0.8014(2) 0.53682(6) 0.0207(3) Uani 1 1 d D . .
H10 H 0.4971(11) 0.824(3) 0.5361(8) 0.025 Uiso 1 1 d D . .
C11 C 0.42554(14) 0.8347(3) 0.59728(8) 0.0273(4) Uani 1 1 d . . .
H11A H 0.3560 0.7955 0.6005 0.033 Uiso 1 1 calc R . .
H11B H 0.4313 0.9661 0.6058 0.033 Uiso 1 1 calc R . .
C12 C 0.50125(15) 0.7371(3) 0.64122(8) 0.0291(4) Uani 1 1 d . . .
C13 C 0.56130(18) 0.6585(3) 0.67686(9) 0.0429(5) Uani 1 1 d . . .
H13 H 0.6098 0.5950 0.7057 0.051 Uiso 1 1 calc R . .
N20 N 0.28523(12) 1.3660(2) 0.49110(7) 0.0245(3) Uani 1 1 d D . .
H20 H 0.2519(14) 1.451(2) 0.4881(9) 0.029 Uiso 1 1 d D . .
C21 C 0.35749(13) 1.3600(2) 0.54778(8) 0.0250(4) Uani 1 1 d . . .
H21A H 0.3966 1.4748 0.5528 0.030 Uiso 1 1 calc R . .
H21B H 0.4067 1.2608 0.5463 0.030 Uiso 1 1 calc R . .
C22 C 0.31251(15) 1.3333(3) 0.60007(9) 0.0329(5) Uani 1 1 d . . .
C23 C 0.2799(2) 1.3111(4) 0.64299(11) 0.0582(7) Uani 1 1 d . . .
H23 H 0.2533 1.2931 0.6780 0.070 Uiso 1 1 calc R . .
N30 N 0.14962(13) 0.9237(2) 0.57313(7) 0.0257(4) Uani 1 1 d D . .
H30 H 0.1480(16) 1.020(2) 0.5839(9) 0.031 Uiso 1 1 d D . .
C31 C 0.14568(16) 0.7855(3) 0.61772(8) 0.0341(5) Uani 1 1 d . . .
H31A H 0.1606 0.6659 0.6020 0.041 Uiso 1 1 calc R . .
H31B H 0.0759 0.7810 0.6262 0.041 Uiso 1 1 calc R . .
C32 C 0.21918(17) 0.8222(3) 0.67276(9) 0.0403(5) Uani 1 1 d . . .
C33 C 0.2802(2) 0.8590(4) 0.71548(11) 0.0647(8) Uani 1 1 d . . .
H33 H 0.3297 0.8889 0.7501 0.078 Uiso 1 1 calc R . .
N40 N 0.39396(12) 0.7384(2) 0.42754(7) 0.0226(3) Uani 1 1 d D . .
H40 H 0.4032(15) 0.6348(19) 0.4325(9) 0.027 Uiso 1 1 d D . .
C41 C 0.37396(14) 0.7885(3) 0.36496(8) 0.0274(4) Uani 1 1 d . . .
H41A H 0.4325 0.7489 0.3476 0.033 Uiso 1 1 calc R . .
H41B H 0.3699 0.9220 0.3619 0.033 Uiso 1 1 calc R . .
C42 C 0.27966(15) 0.7110(3) 0.32952(8) 0.0295(4) Uani 1 1 d . . .
C43 C 0.20469(17) 0.6455(3) 0.30168(9) 0.0409(5) Uani 1 1 d . . .
H43 H 0.1442 0.5926 0.2792 0.049 Uiso 1 1 calc R . .
N50 N 0.19779(12) 1.2719(2) 0.38885(7) 0.0253(3) Uani 1 1 d D . .
H50 H 0.2341(14) 1.343(2) 0.3799(9) 0.030 Uiso 1 1 d D . .
C51 C 0.15260(16) 1.1537(3) 0.33935(8) 0.0328(5) Uani 1 1 d . . .
H51A H 0.2068 1.1157 0.3182 0.039 Uiso 1 1 calc R . .
H51B H 0.1259 1.0435 0.3555 0.039 Uiso 1 1 calc R . .
C52 C 0.06980(16) 1.2388(3) 0.29678(8) 0.0333(5) Uani 1 1 d . . .
C53 C 0.00267(17) 1.2989(4) 0.26116(9) 0.0492(6) Uani 1 1 d . . .
H53 H -0.0518 1.3477 0.2323 0.059 Uiso 1 1 calc R . .
N60 N 0.04995(11) 0.7586(2) 0.48255(7) 0.0248(3) Uani 1 1 d D . .
H60 H 0.0045(13) 0.795(3) 0.4927(9) 0.030 Uiso 1 1 d D . .
C61 C 0.02976(15) 0.6493(3) 0.42871(9) 0.0337(5) Uani 1 1 d . . .
H61A H -0.0211 0.5554 0.4331 0.040 Uiso 1 1 calc R . .
H61B H 0.0937 0.5864 0.4252 0.040 Uiso 1 1 calc R . .
C62 C -0.00835(14) 0.7494(3) 0.37290(9) 0.0319(5) Uani 1 1 d . . .
C63 C -0.03725(17) 0.8287(3) 0.32849(10) 0.0430(5) Uani 1 1 d . . .
H63 H -0.0607 0.8931 0.2925 0.052 Uiso 1 1 calc R . .

loop_
_atom_site_aniso_label
_atom_site_aniso_U_11
_atom_site_aniso_U_22
_atom_site_aniso_U_33
_atom_site_aniso_U_23
_atom_site_aniso_U_13
_atom_site_aniso_U_12
N1 0.0188(7) 0.0151(7) 0.0235(7) 0.0013(6) 0.0046(6) -0.0001(6)
P1 0.0156(2) 0.0152(2) 0.0196(2) -0.00016(17) 0.00251(16) 0.00128(17)
N2 0.0176(7) 0.0159(7) 0.0253(7) 0.0025(6) 0.0036(6) 0.0040(6)
P2 0.0196(2) 0.0151(2) 0.0200(2) 0.00177(17) 0.00161(17) 0.00119(17)
N3 0.0176(7) 0.0143(7) 0.0246(7) 0.0000(6) 0.0045(6) 0.0010(6)
P3 0.0153(2) 0.0157(2) 0.0215(2) 0.00015(17) 0.00312(17) 0.00088(17)
N10 0.0158(7) 0.0226(8) 0.0230(7) 0.0016(6) 0.0022(6) -0.0002(6)
C11 0.0273(10) 0.0298(10) 0.0234(9) 0.0003(8) 0.0021(8) 0.0058(8)
C12 0.0331(11) 0.0303(11) 0.0227(9) -0.0021(8) 0.0024(8) -0.0014(8)
C13 0.0529(14) 0.0428(13) 0.0285(11) 0.0020(10) -0.0021(10) 0.0104(11)
N20 0.0271(8) 0.0136(8) 0.0296(8) -0.0002(6) -0.0013(7) 0.0032(6)
C21 0.0227(9) 0.0206(10) 0.0302(9) -0.0022(8) 0.0016(7) -0.0021(7)
C22 0.0332(11) 0.0301(11) 0.0327(11) -0.0022(9) 0.0004(9) -0.0003(9)
C23 0.0537(16) 0.084(2) 0.0390(13) 0.0007(13) 0.0143(12) -0.0035(14)
N30 0.0355(9) 0.0181(8) 0.0252(8) 0.0000(7) 0.0102(7) 0.0020(7)
C31 0.0433(12) 0.0325(12) 0.0292(10) 0.0047(9) 0.0139(9) -0.0009(9)
C32 0.0449(13) 0.0470(14) 0.0309(11) 0.0119(10) 0.0122(10) 0.0060(11)
C33 0.0658(18) 0.087(2) 0.0366(13) 0.0192(14) -0.0009(12) -0.0086(16)
N40 0.0252(8) 0.0191(8) 0.0237(8) -0.0014(7) 0.0054(6) 0.0042(7)
C41 0.0290(10) 0.0313(11) 0.0232(9) -0.0032(8) 0.0084(8) -0.0023(8)
C42 0.0354(11) 0.0283(11) 0.0240(9) 0.0015(8) 0.0042(8) 0.0039(9)
C43 0.0416(13) 0.0377(13) 0.0375(11) 0.0035(10) -0.0060(10) -0.0037(10)
N50 0.0279(9) 0.0218(9) 0.0241(8) 0.0047(7) 0.0005(7) -0.0034(6)
C51 0.0399(12) 0.0313(11) 0.0248(9) 0.0001(8) 0.0006(8) 0.0011(9)
C52 0.0325(11) 0.0427(12) 0.0247(10) 0.0008(9) 0.0057(9) -0.0049(9)
C53 0.0376(13) 0.0760(18) 0.0305(11) 0.0074(12) -0.0011(10) 0.0047(12)
N60 0.0159(8) 0.0232(9) 0.0351(9) -0.0021(7) 0.0047(7) 0.0008(6)
C61 0.0269(10) 0.0242(10) 0.0451(12) -0.0082(9) -0.0045(9) -0.0032(8)
C62 0.0227(10) 0.0338(11) 0.0375(11) -0.0128(9) 0.0018(8) -0.0017(8)
C63 0.0407(13) 0.0471(14) 0.0394(12) -0.0069(11) 0.0036(10) -0.0028(11)

loop_
_atom_type_symbol
_atom_type_description
_atom_type_scat_dispersion_real
_atom_type_scat_dispersion_imag
_atom_type_scat_source
C C 0.0033 0.0016 'International Tables Vol C Tables 4.2.6.8 and 6.1.1.4'
H H 0.0000 0.0000 'International Tables Vol C Tables 4.2.6.8 and 6.1.1.4'
N N 0.0061 0.0033 'International Tables Vol C Tables 4.2.6.8 and 6.1.1.4'
P P 0.1023 0.0942 'International Tables Vol C Tables 4.2.6.8 and 6.1.1.4'

loop_
_geom_angle_atom_site_label_1
_geom_angle_atom_site_label_2
_geom_angle_atom_site_label_3
_geom_angle
_geom_angle_site_symmetry_1
_geom_angle_site_symmetry_3
_geom_angle_publ_flag
P1 N1 P2 125.39(9) . . ?
N1 P1 N3 115.33(7) . . ?
N1 P1 N40 105.83(8) . . ?
N3 P1 N40 114.75(8) . . ?
N1 P1 N10 114.62(8) . . ?
N3 P1 N10 106.82(7) . . ?
N40 P1 N10 98.43(8) . . ?
P2 N2 P3 123.34(9) . . ?
N2 P2 N1 114.41(7) . . ?
N2 P2 N20 117.44(8) . . ?
N1 P2 N20 104.75(8) . . ?
N2 P2 N50 105.76(8) . . ?
N1 P2 N50 115.21(8) . . ?
N20 P2 N50 98.55(8) . . ?
P1 N3 P3 122.21(9) . . ?
N3 P3 N2 115.49(7) . . ?
N3 P3 N30 113.97(8) . . ?
N2 P3 N30 104.63(8) . . ?
N3 P3 N60 104.84(8) . . ?
N2 P3 N60 115.67(8) . . ?
N30 P3 N60 101.65(8) . . ?
C11 N10 P1 120.22(12) . . ?
N10 C11 C12 111.29(15) . . ?
C13 C12 C11 179.3(2) . . ?
C21 N20 P2 121.88(12) . . ?
N20 C21 C22 115.47(16) . . ?
C23 C22 C21 177.7(2) . . ?
C31 N30 P3 125.57(13) . . ?
N30 C31 C32 111.38(17) . . ?
C33 C32 C31 176.5(3) . . ?
C41 N40 P1 124.25(13) . . ?
N40 C41 C42 114.36(16) . . ?
C43 C42 C41 178.6(2) . . ?
C51 N50 P2 118.94(12) . . ?
C52 C51 N50 113.53(17) . . ?
C53 C52 C51 176.6(2) . . ?
C61 N60 P3 124.25(13) . . ?
N60 C61 C62 115.49(16) . . ?
C63 C62 C61 179.1(2) . . ?

loop_
_geom_bond_atom_site_label_1
_geom_bond_atom_site_label_2
_geom_bond_distance
_geom_bond_site_symmetry_2
_geom_bond_publ_flag
N1 P1 1.5970(14) . ?
N1 P2 1.6014(14) . ?
P1 N3 1.5970(14) . ?
P1 N40 1.6483(16) . ?
P1 N10 1.6552(15) . ?
N2 P2 1.6003(15) . ?
N2 P3 1.6046(14) . ?
P2 N20 1.6416(16) . ?
P2 N50 1.6541(15) . ?
N3 P3 1.5971(14) . ?
P3 N30 1.6354(16) . ?
P3 N60 1.6420(16) . ?
N10 C11 1.461(2) . ?
C11 C12 1.464(2) . ?
C12 C13 1.176(3) . ?
N20 C21 1.454(2) . ?
C21 C22 1.460(3) . ?
C22 C23 1.166(3) . ?
N30 C31 1.454(2) . ?
C31 C32 1.459(3) . ?
C32 C33 1.173(3) . ?
N40 C41 1.454(2) . ?
C41 C42 1.469(3) . ?
C42 C43 1.177(3) . ?
N50 C51 1.462(2) . ?
C51 C52 1.461(3) . ?
C52 C53 1.171(3) . ?
N60 C61 1.454(2) . ?
C61 C62 1.477(3) . ?
C62 C63 1.171(3) . ?

loop_
_geom_hbond_atom_site_label_D
_geom_hbond_atom_site_label_H
_geom_hbond_atom_site_label_A
_geom_hbond_distance_DH
_geom_hbond_distance_HA
_geom_hbond_distance_DA
_geom_hbond_angle_DHA
_geom_hbond_site_symmetry_A
N10 H10 N1 0.779(14) 2.331(14) 3.099(2) 168.8(19) 3_676
N20 H20 N3 0.766(14) 2.307(17) 2.982(2) 148(2) 1_565
N60 H60 N2 0.743(14) 2.465(14) 3.208(2) 180(3) 3_576

loop_
_cod_related_entry_id
_cod_related_entry_database
_cod_related_entry_code
1 ChemSpider 21146348
